data_7008831
loop_
_publ_author_name
'Hill, Nicholas J.'
'Findlater, Michael'
'Cowley, Alan H.'

_publ_section_title
;
 Synthetic and structural chemistry of amidinate-substituted boron
 halides.
;
_journal_issue 19
_journal_name_full 'Dalton transactions (Cambridge, England : 2003)'
_journal_page_first 3229
_journal_page_last 3234
_journal_paper_doi 10.1039/b509392a
_journal_year 2005
_chemical_formula_moiety 'C31 H51 B Cl2 N2, 1.5(C6 H6)'
_chemical_formula_sum 'C40 H60 B Cl2 N2'
_chemical_formula_weight 650.61
_chemical_name_systematic
;
?
;
_space_group_IT_number 14
_symmetry_cell_setting monoclinic
_symmetry_space_group_name_Hall '-P 2yn'
_symmetry_space_group_name_H-M 'P 1 21/n 1'
_atom_sites_solution_hydrogens geom
_atom_sites_solution_primary direct
_atom_sites_solution_secondary difmap
_audit_creation_method
;
manual editing of the .cif file
created by SHELXTL Ver. 6.10
;
_cell_angle_alpha 90
_cell_angle_beta 92.677(5)
_cell_angle_gamma 90
_cell_formula_units_Z 4
_cell_length_a 13.338(5)
_cell_length_b 18.927(5)
_cell_length_c 15.336(5)
_cell_measurement_temperature 153(2)
_cell_volume 3867(2)
_computing_cell_refinement Denzo
_computing_data_collection 'Nonius Collect'
_computing_data_reduction Scalepack
_computing_molecular_graphics 'SHELXL-97 (Sheldrick, 1997)'
_computing_publication_material 'SHELXL-97 (Sheldrick, 1997)'
_computing_structure_refinement 'SHELXL-97 (Sheldrick, 1997)'
_computing_structure_solution 'SHELXL-97 (Sheldrick, 1997)'
_diffrn_ambient_temperature 153(2)
_diffrn_measured_fraction_theta_full 0.997
_diffrn_measured_fraction_theta_max 0.997
_diffrn_measurement_device_type 'Kappa Nonius CCD'
_diffrn_measurement_method \w-scan
_diffrn_radiation_monochromator graphite
_diffrn_radiation_source 'fine-focus sealed tube'
_diffrn_radiation_type MoK\a
_diffrn_radiation_wavelength 0.71069
_diffrn_reflns_av_R_equivalents 0.0821
_diffrn_reflns_av_sigmaI/netI 0.1409
_diffrn_reflns_limit_h_max 17
_diffrn_reflns_limit_h_min -17
_diffrn_reflns_limit_k_max 23
_diffrn_reflns_limit_k_min -24
_diffrn_reflns_limit_l_max 19
_diffrn_reflns_limit_l_min -19
_diffrn_reflns_number 15927
_diffrn_reflns_theta_full 27.00
_diffrn_reflns_theta_max 27.00
_diffrn_reflns_theta_min 2.87
_exptl_absorpt_coefficient_mu 0.196
_exptl_absorpt_correction_T_max 0.9730
_exptl_absorpt_correction_T_min 0.9618
_exptl_absorpt_correction_type none
_exptl_crystal_colour colorless
_exptl_crystal_density_diffrn 1.117
_exptl_crystal_density_method 'not measured'
_exptl_crystal_description block
_exptl_crystal_F_000 1412
_exptl_crystal_size_max 0.20
_exptl_crystal_size_mid 0.20
_exptl_crystal_size_min 0.20
_refine_diff_density_max 0.266
_refine_diff_density_min -0.288
_refine_diff_density_rms 0.048
_refine_ls_extinction_method none
_refine_ls_goodness_of_fit_ref 0.916
_refine_ls_hydrogen_treatment constr
_refine_ls_matrix_type full
_refine_ls_number_parameters 406
_refine_ls_number_reflns 8407
_refine_ls_number_restraints 0
_refine_ls_restrained_S_all 0.916
_refine_ls_R_factor_all 0.1775
_refine_ls_R_factor_gt 0.0604
_refine_ls_shift/su_max 0.000
_refine_ls_shift/su_mean 0.000
_refine_ls_structure_factor_coef Fsqd
_refine_ls_weighting_details 'calc w=1/[\s^2^(Fo^2^)+(0.0681P)^2^+1.8394P] where P=(Fo^2^+2Fc^2^)/3'
_refine_ls_weighting_scheme calc
_refine_ls_wR_factor_gt 0.1287
_refine_ls_wR_factor_ref 0.1712
_reflns_number_gt 3658
_reflns_number_total 8407
_reflns_threshold_expression >2sigma(I)
_cod_data_source_file b509392a.txt
_cod_data_source_block mfnh021
_cod_original_sg_symbol_H-M P2(1)/n
_cod_database_code 7008831

loop_
_symmetry_equiv_pos_as_xyz
'x, y, z'
'-x+1/2, y+1/2, -z+1/2'
'-x, -y, -z'
'x-1/2, -y-1/2, z-1/2'

loop_
_atom_site_label
_atom_site_type_symbol
_atom_site_fract_x
_atom_site_fract_y
_atom_site_fract_z
_atom_site_U_iso_or_equiv
_atom_site_adp_type
_atom_site_occupancy
_atom_site_symmetry_multiplicity
_atom_site_calc_flag
_atom_site_refinement_flags
_atom_site_disorder_assembly
_atom_site_disorder_group
C1 C 0.4895(2) 0.17224(15) 0.77306(16) 0.0312(7) Uani 1 1 d . . .
C2 C 0.3785(2) 0.17074(14) 0.76734(16) 0.0278(6) Uani 1 1 d . . .
C3 C 0.3224(2) 0.14647(14) 0.83884(17) 0.0340(7) Uani 1 1 d . . .
C4 C 0.2183(2) 0.14806(15) 0.82889(19) 0.0389(8) Uani 1 1 d . . .
H4 H 0.1818 0.1303 0.8742 0.047 Uiso 1 1 calc R . .
C5 C 0.1653(2) 0.17413(15) 0.75646(19) 0.0356(7) Uani 1 1 d . . .
C6 C 0.2218(2) 0.19612(14) 0.68887(18) 0.0332(7) Uani 1 1 d . . .
H6 H 0.1878 0.2130 0.6388 0.040 Uiso 1 1 calc R . .
C7 C 0.3259(2) 0.19497(14) 0.68983(16) 0.0289(6) Uani 1 1 d . . .
C8 C 0.3630(3) 0.11728(17) 0.92871(18) 0.0455(8) Uani 1 1 d . . .
C9 C 0.4761(3) 0.11818(18) 0.94855(18) 0.0550(10) Uani 1 1 d . . .
H9A H 0.5005 0.1657 0.9443 0.082 Uiso 1 1 calc R . .
H9B H 0.5084 0.0888 0.9073 0.082 Uiso 1 1 calc R . .
H9C H 0.4904 0.1006 1.0065 0.082 Uiso 1 1 calc R . .
C10 C 0.3284(3) 0.04034(18) 0.9360(2) 0.0665(11) Uani 1 1 d . . .
H10A H 0.2573 0.0376 0.9233 0.100 Uiso 1 1 calc R . .
H10B H 0.3435 0.0234 0.9941 0.100 Uiso 1 1 calc R . .
H10C H 0.3627 0.0118 0.8951 0.100 Uiso 1 1 calc R . .
C11 C 0.3163(3) 0.16223(19) 1.00153(19) 0.0611(10) Uani 1 1 d . . .
H11A H 0.3381 0.2104 0.9970 0.092 Uiso 1 1 calc R . .
H11B H 0.3375 0.1438 1.0577 0.092 Uiso 1 1 calc R . .
H11C H 0.2444 0.1603 0.9948 0.092 Uiso 1 1 calc R . .
C12 C 0.0503(2) 0.17740(16) 0.7521(2) 0.0471(8) Uani 1 1 d . . .
C13 C 0.0093(3) 0.10339(19) 0.7395(3) 0.0737(12) Uani 1 1 d . . .
H13A H -0.0628 0.1049 0.7364 0.111 Uiso 1 1 calc R . .
H13B H 0.0319 0.0744 0.7879 0.111 Uiso 1 1 calc R . .
H13C H 0.0326 0.0839 0.6863 0.111 Uiso 1 1 calc R . .
C14 C 0.0127(3) 0.2104(2) 0.8348(3) 0.0796(13) Uani 1 1 d . . .
H14A H 0.0397 0.2572 0.8416 0.119 Uiso 1 1 calc R . .
H14B H 0.0341 0.1822 0.8843 0.119 Uiso 1 1 calc R . .
H14C H -0.0592 0.2127 0.8309 0.119 Uiso 1 1 calc R . .
C15 C 0.0091(3) 0.2229(2) 0.6755(3) 0.0876(14) Uani 1 1 d . . .
H15A H 0.0349 0.2700 0.6815 0.131 Uiso 1 1 calc R . .
H15B H -0.0629 0.2241 0.6756 0.131 Uiso 1 1 calc R . .
H15C H 0.0294 0.2030 0.6215 0.131 Uiso 1 1 calc R . .
C16 C 0.3692(2) 0.22264(14) 0.60363(17) 0.0334(7) Uani 1 1 d . . .
C17 C 0.4824(2) 0.22175(16) 0.59488(18) 0.0414(8) Uani 1 1 d . . .
H17A H 0.4981 0.2406 0.5390 0.062 Uiso 1 1 calc R . .
H17B H 0.5065 0.1741 0.5999 0.062 Uiso 1 1 calc R . .
H17C H 0.5140 0.2501 0.6403 0.062 Uiso 1 1 calc R . .
C18 C 0.3354(2) 0.29996(15) 0.59058(19) 0.0461(8) Uani 1 1 d . . .
H18A H 0.3614 0.3180 0.5377 0.069 Uiso 1 1 calc R . .
H18B H 0.3605 0.3279 0.6391 0.069 Uiso 1 1 calc R . .
H18C H 0.2635 0.3021 0.5868 0.069 Uiso 1 1 calc R . .
C19 C 0.3245(2) 0.17775(16) 0.52688(18) 0.0459(8) Uani 1 1 d . . .
H19A H 0.3500 0.1945 0.4731 0.069 Uiso 1 1 calc R . .
H19B H 0.2527 0.1818 0.5245 0.069 Uiso 1 1 calc R . .
H19C H 0.3432 0.1292 0.5354 0.069 Uiso 1 1 calc R . .
C20 C 0.5407(2) 0.04582(15) 0.74226(17) 0.0365(7) Uani 1 1 d . . .
H20 H 0.4786 0.0307 0.7685 0.044 Uiso 1 1 calc R . .
C21 C 0.5323(2) 0.02968(15) 0.64473(17) 0.0402(8) Uani 1 1 d . . .
H21A H 0.4740 0.0537 0.6187 0.048 Uiso 1 1 calc R . .
H21B H 0.5912 0.0477 0.6174 0.048 Uiso 1 1 calc R . .
C22 C 0.5230(2) -0.04919(16) 0.6271(2) 0.0477(8) Uani 1 1 d . . .
H22A H 0.4603 -0.0662 0.6488 0.057 Uiso 1 1 calc R . .
H22B H 0.5216 -0.0574 0.5647 0.057 Uiso 1 1 calc R . .
C23 C 0.6092(3) -0.09002(16) 0.67025(19) 0.0477(8) Uani 1 1 d . . .
H23A H 0.6711 -0.0774 0.6434 0.057 Uiso 1 1 calc R . .
H23B H 0.5981 -0.1402 0.6615 0.057 Uiso 1 1 calc R . .
C24 C 0.6187(3) -0.07422(17) 0.7674(2) 0.0579(10) Uani 1 1 d . . .
H24A H 0.5600 -0.0921 0.7952 0.069 Uiso 1 1 calc R . .
H24B H 0.6772 -0.0984 0.7928 0.069 Uiso 1 1 calc R . .
C25 C 0.6287(3) 0.00423(16) 0.78476(19) 0.0494(9) Uani 1 1 d . . .
H25A H 0.6910 0.0211 0.7621 0.059 Uiso 1 1 calc R . .
H25B H 0.6314 0.0124 0.8473 0.059 Uiso 1 1 calc R . .
C26 C 0.5296(2) 0.30013(15) 0.81120(18) 0.0388(8) Uani 1 1 d . . .
H26 H 0.4647 0.3125 0.7826 0.047 Uiso 1 1 calc R . .
C27 C 0.5233(3) 0.31282(16) 0.90865(19) 0.0493(9) Uani 1 1 d . . .
H27A H 0.5846 0.2962 0.9385 0.059 Uiso 1 1 calc R . .
H27B H 0.4678 0.2858 0.9302 0.059 Uiso 1 1 calc R . .
C28 C 0.5085(3) 0.39091(17) 0.9295(2) 0.0572(10) Uani 1 1 d . . .
H28A H 0.4431 0.4060 0.9061 0.069 Uiso 1 1 calc R . .
H28B H 0.5099 0.3972 0.9923 0.069 Uiso 1 1 calc R . .
C29 C 0.5886(3) 0.43649(17) 0.8918(2) 0.0533(9) Uani 1 1 d . . .
H29A H 0.6533 0.4252 0.9198 0.064 Uiso 1 1 calc R . .
H29B H 0.5744 0.4858 0.9030 0.064 Uiso 1 1 calc R . .
C30 C 0.5923(3) 0.42450(16) 0.7943(2) 0.0572(10) Uani 1 1 d . . .
H30A H 0.6460 0.4526 0.7715 0.069 Uiso 1 1 calc R . .
H30B H 0.5296 0.4398 0.7658 0.069 Uiso 1 1 calc R . .
C31 C 0.6098(3) 0.34702(16) 0.7741(2) 0.0506(9) Uani 1 1 d . . .
H31A H 0.6751 0.3329 0.7986 0.061 Uiso 1 1 calc R . .
H31B H 0.6097 0.3406 0.7114 0.061 Uiso 1 1 calc R . .
C39 C 0.5109(4) 0.4360(2) 0.5328(4) 0.124(2) Uani 1 1 d . . .
H39 H 0.5170 0.3899 0.5535 0.149 Uiso 1 1 calc R . .
C40 C 0.5812(3) 0.4828(2) 0.5537(2) 0.0588(10) Uani 1 1 d . . .
H40 H 0.6354 0.4716 0.5915 0.071 Uiso 1 1 calc R . .
C38 C 0.4286(4) 0.4547(3) 0.4806(4) 0.135(2) Uani 1 1 d . . .
H38 H 0.3783 0.4215 0.4694 0.162 Uiso 1 1 calc R . .
C36 C 0.2492(4) 0.4812(4) 0.9191(6) 0.111(2) Uani 1 1 d . . .
H36 H 0.2537 0.5228 0.9512 0.134 Uiso 1 1 calc R . .
C37 C 0.2543(3) 0.4835(3) 0.8342(5) 0.0907(17) Uani 1 1 d . . .
H37 H 0.2607 0.5265 0.8057 0.109 Uiso 1 1 calc R . .
C32 C 0.2503(3) 0.4226(4) 0.7887(3) 0.0899(16) Uani 1 1 d . . .
H32 H 0.2559 0.4233 0.7285 0.108 Uiso 1 1 calc R . .
C33 C 0.2382(4) 0.3617(3) 0.8297(6) 0.100(2) Uani 1 1 d . . .
H33 H 0.2340 0.3199 0.7979 0.121 Uiso 1 1 calc R . .
C34 C 0.2320(4) 0.3600(4) 0.9146(7) 0.118(3) Uani 1 1 d . . .
H34 H 0.2239 0.3171 0.9428 0.141 Uiso 1 1 calc R . .
C35 C 0.2374(4) 0.4194(6) 0.9607(3) 0.123(3) Uani 1 1 d . . .
H35 H 0.2330 0.4183 1.0210 0.147 Uiso 1 1 calc R . .
B1 B 0.6419(3) 0.1753(2) 0.7801(2) 0.0443(10) Uani 1 1 d . . .
N1 N 0.55585(17) 0.12071(12) 0.76019(13) 0.0334(6) Uani 1 1 d . . .
N2 N 0.55108(17) 0.22619(13) 0.79152(14) 0.0357(6) Uani 1 1 d . . .
Cl1 Cl 0.71888(7) 0.16132(5) 0.88073(5) 0.0620(3) Uani 1 1 d . . .
Cl2 Cl 0.72138(6) 0.19282(5) 0.68831(6) 0.0578(3) Uani 1 1 d . . .

loop_
_atom_site_aniso_label
_atom_site_aniso_U_11
_atom_site_aniso_U_22
_atom_site_aniso_U_33
_atom_site_aniso_U_23
_atom_site_aniso_U_13
_atom_site_aniso_U_12
C1 0.0305(17) 0.0445(19) 0.0181(14) 0.0012(12) -0.0046(12) 0.0026(16)
C2 0.0241(16) 0.0316(16) 0.0276(15) -0.0025(12) -0.0001(12) 0.0014(13)
C3 0.0341(19) 0.0350(17) 0.0332(16) 0.0023(13) 0.0046(13) 0.0058(14)
C4 0.038(2) 0.0362(18) 0.0441(18) 0.0014(14) 0.0163(15) -0.0027(15)
C5 0.0279(18) 0.0321(17) 0.0470(18) -0.0082(14) 0.0055(15) -0.0019(14)
C6 0.0273(17) 0.0355(17) 0.0361(16) -0.0048(13) -0.0054(13) 0.0011(14)
C7 0.0263(17) 0.0291(16) 0.0310(15) -0.0027(12) -0.0027(12) -0.0015(13)
C8 0.052(2) 0.053(2) 0.0323(17) 0.0103(15) 0.0083(15) 0.0096(17)
C9 0.069(3) 0.069(2) 0.0266(16) 0.0090(15) -0.0025(16) 0.021(2)
C10 0.086(3) 0.059(2) 0.056(2) 0.0257(18) 0.017(2) 0.013(2)
C11 0.072(3) 0.077(3) 0.0351(18) 0.0044(17) 0.0108(17) 0.018(2)
C12 0.0250(18) 0.048(2) 0.069(2) -0.0102(17) 0.0099(16) -0.0037(16)
C13 0.037(2) 0.065(3) 0.119(3) -0.027(2) 0.006(2) -0.012(2)
C14 0.037(2) 0.096(3) 0.108(3) -0.037(3) 0.019(2) 0.000(2)
C15 0.025(2) 0.108(4) 0.129(4) 0.019(3) 0.002(2) 0.012(2)
C16 0.0310(18) 0.0397(18) 0.0287(15) 0.0018(13) -0.0048(13) -0.0006(14)
C17 0.038(2) 0.055(2) 0.0310(16) 0.0060(14) 0.0020(14) -0.0038(16)
C18 0.052(2) 0.046(2) 0.0406(18) 0.0102(15) -0.0014(15) 0.0018(17)
C19 0.044(2) 0.060(2) 0.0337(17) -0.0030(15) -0.0040(15) -0.0018(17)
C20 0.0334(18) 0.0408(19) 0.0355(17) -0.0037(13) 0.0017(13) 0.0002(15)
C21 0.0390(19) 0.046(2) 0.0342(16) -0.0020(14) -0.0070(14) 0.0049(16)
C22 0.046(2) 0.047(2) 0.0495(19) -0.0118(15) -0.0036(16) 0.0036(17)
C23 0.051(2) 0.045(2) 0.0472(19) -0.0024(15) 0.0052(16) 0.0078(17)
C24 0.074(3) 0.054(2) 0.046(2) 0.0087(16) 0.0020(18) 0.0195(19)
C25 0.062(2) 0.052(2) 0.0331(17) -0.0022(15) -0.0099(16) 0.0183(18)
C26 0.0284(17) 0.0442(19) 0.0427(18) -0.0089(14) -0.0097(14) 0.0041(15)
C27 0.055(2) 0.049(2) 0.0432(19) -0.0090(15) -0.0006(16) 0.0010(17)
C28 0.063(3) 0.057(2) 0.052(2) -0.0166(17) -0.0027(18) 0.007(2)
C29 0.050(2) 0.045(2) 0.064(2) -0.0144(17) -0.0161(18) 0.0036(18)
C30 0.064(3) 0.041(2) 0.065(2) -0.0039(17) -0.0049(19) -0.0053(18)
C31 0.051(2) 0.051(2) 0.050(2) -0.0063(16) -0.0003(16) -0.0054(18)
C39 0.101(4) 0.074(3) 0.190(5) 0.063(3) -0.061(4) -0.043(3)
C40 0.049(2) 0.069(3) 0.058(2) 0.0092(19) -0.0019(18) -0.009(2)
C38 0.113(5) 0.072(3) 0.210(6) 0.061(4) -0.089(4) -0.058(3)
C36 0.067(3) 0.101(5) 0.159(6) -0.089(4) -0.065(4) 0.046(3)
C37 0.050(3) 0.059(3) 0.161(5) 0.048(3) -0.027(3) -0.015(2)
C32 0.051(3) 0.169(6) 0.050(2) -0.011(3) 0.005(2) 0.008(4)
C33 0.048(3) 0.060(4) 0.193(7) -0.066(4) -0.008(4) 0.001(3)
C34 0.047(3) 0.099(5) 0.209(8) 0.095(5) 0.030(5) 0.017(3)
C35 0.059(3) 0.260(9) 0.049(3) 0.012(5) 0.003(2) 0.077(6)
B1 0.029(2) 0.056(2) 0.047(2) -0.0099(18) -0.0117(17) 0.0029(18)
N1 0.0260(14) 0.0428(16) 0.0310(13) -0.0036(11) -0.0038(10) 0.0090(12)
N2 0.0257(14) 0.0421(16) 0.0384(14) -0.0064(11) -0.0063(11) 0.0005(12)
Cl1 0.0427(5) 0.0815(7) 0.0592(5) -0.0164(5) -0.0261(4) 0.0142(5)
Cl2 0.0300(5) 0.0770(6) 0.0668(6) -0.0095(5) 0.0058(4) -0.0029(4)

loop_
_atom_type_symbol
_atom_type_description
_atom_type_scat_dispersion_real
_atom_type_scat_dispersion_imag
_atom_type_scat_source
C C 0.0033 0.0016 'International Tables Vol C Tables 4.2.6.8 and 6.1.1.4'
H H 0.0000 0.0000 'International Tables Vol C Tables 4.2.6.8 and 6.1.1.4'
B B 0.0013 0.0007 'International Tables Vol C Tables 4.2.6.8 and 6.1.1.4'
N N 0.0061 0.0033 'International Tables Vol C Tables 4.2.6.8 and 6.1.1.4'
Cl Cl 0.1484 0.1585 'International Tables Vol C Tables 4.2.6.8 and 6.1.1.4'

loop_
_geom_angle_atom_site_label_1
_geom_angle_atom_site_label_2
_geom_angle_atom_site_label_3
_geom_angle
_geom_angle_site_symmetry_1
_geom_angle_site_symmetry_3
_geom_angle_publ_flag
N2 C1 N1 100.6(2) . . ?
N2 C1 C2 129.3(3) . . ?
N1 C1 C2 130.1(3) . . ?
C7 C2 C3 119.2(3) . . ?
C7 C2 C1 119.6(2) . . ?
C3 C2 C1 121.2(2) . . ?
C4 C3 C2 117.6(2) . . ?
C4 C3 C8 114.1(3) . . ?
C2 C3 C8 128.2(3) . . ?
C5 C4 C3 124.6(3) . . ?
C5 C4 H4 117.7 . . ?
C3 C4 H4 117.7 . . ?
C6 C5 C4 115.9(3) . . ?
C6 C5 C12 122.5(3) . . ?
C4 C5 C12 121.6(3) . . ?
C5 C6 C7 124.8(3) . . ?
C5 C6 H6 117.6 . . ?
C7 C6 H6 117.6 . . ?
C6 C7 C2 117.8(2) . . ?
C6 C7 C16 113.3(2) . . ?
C2 C7 C16 128.9(2) . . ?
C9 C8 C10 107.1(3) . . ?
C9 C8 C11 106.0(3) . . ?
C10 C8 C11 109.6(3) . . ?
C9 C8 C3 118.2(2) . . ?
C10 C8 C3 107.9(3) . . ?
C11 C8 C3 107.8(2) . . ?
C8 C9 H9A 109.5 . . ?
C8 C9 H9B 109.5 . . ?
H9A C9 H9B 109.5 . . ?
C8 C9 H9C 109.5 . . ?
H9A C9 H9C 109.5 . . ?
H9B C9 H9C 109.5 . . ?
C8 C10 H10A 109.5 . . ?
C8 C10 H10B 109.5 . . ?
H10A C10 H10B 109.5 . . ?
C8 C10 H10C 109.5 . . ?
H10A C10 H10C 109.5 . . ?
H10B C10 H10C 109.5 . . ?
C8 C11 H11A 109.5 . . ?
C8 C11 H11B 109.5 . . ?
H11A C11 H11B 109.5 . . ?
C8 C11 H11C 109.5 . . ?
H11A C11 H11C 109.5 . . ?
H11B C11 H11C 109.5 . . ?
C13 C12 C14 110.8(3) . . ?
C13 C12 C5 108.9(3) . . ?
C14 C12 C5 110.3(3) . . ?
C13 C12 C15 107.9(3) . . ?
C14 C12 C15 106.7(3) . . ?
C5 C12 C15 112.2(3) . . ?
C12 C13 H13A 109.5 . . ?
C12 C13 H13B 109.5 . . ?
H13A C13 H13B 109.5 . . ?
C12 C13 H13C 109.5 . . ?
H13A C13 H13C 109.5 . . ?
H13B C13 H13C 109.5 . . ?
C12 C14 H14A 109.5 . . ?
C12 C14 H14B 109.5 . . ?
H14A C14 H14B 109.5 . . ?
C12 C14 H14C 109.5 . . ?
H14A C14 H14C 109.5 . . ?
H14B C14 H14C 109.5 . . ?
C12 C15 H15A 109.5 . . ?
C12 C15 H15B 109.5 . . ?
H15A C15 H15B 109.5 . . ?
C12 C15 H15C 109.5 . . ?
H15A C15 H15C 109.5 . . ?
H15B C15 H15C 109.5 . . ?
C17 C16 C18 106.5(2) . . ?
C17 C16 C19 106.0(2) . . ?
C18 C16 C19 108.8(2) . . ?
C17 C16 C7 118.6(2) . . ?
C18 C16 C7 108.2(2) . . ?
C19 C16 C7 108.4(2) . . ?
C16 C17 H17A 109.5 . . ?
C16 C17 H17B 109.5 . . ?
H17A C17 H17B 109.5 . . ?
C16 C17 H17C 109.5 . . ?
H17A C17 H17C 109.5 . . ?
H17B C17 H17C 109.5 . . ?
C16 C18 H18A 109.5 . . ?
C16 C18 H18B 109.5 . . ?
H18A C18 H18B 109.5 . . ?
C16 C18 H18C 109.5 . . ?
H18A C18 H18C 109.5 . . ?
H18B C18 H18C 109.5 . . ?
C16 C19 H19A 109.5 . . ?
C16 C19 H19B 109.5 . . ?
H19A C19 H19B 109.5 . . ?
C16 C19 H19C 109.5 . . ?
H19A C19 H19C 109.5 . . ?
H19B C19 H19C 109.5 . . ?
N1 C20 C21 112.5(2) . . ?
N1 C20 C25 108.8(2) . . ?
C21 C20 C25 109.5(2) . . ?
N1 C20 H20 108.7 . . ?
C21 C20 H20 108.7 . . ?
C25 C20 H20 108.7 . . ?
C22 C21 C20 111.8(2) . . ?
C22 C21 H21A 109.2 . . ?
C20 C21 H21A 109.2 . . ?
C22 C21 H21B 109.2 . . ?
C20 C21 H21B 109.2 . . ?
H21A C21 H21B 107.9 . . ?
C23 C22 C21 111.8(3) . . ?
C23 C22 H22A 109.3 . . ?
C21 C22 H22A 109.3 . . ?
C23 C22 H22B 109.3 . . ?
C21 C22 H22B 109.3 . . ?
H22A C22 H22B 107.9 . . ?
C22 C23 C24 110.8(3) . . ?
C22 C23 H23A 109.5 . . ?
C24 C23 H23A 109.5 . . ?
C22 C23 H23B 109.5 . . ?
C24 C23 H23B 109.5 . . ?
H23A C23 H23B 108.1 . . ?
C25 C24 C23 111.6(2) . . ?
C25 C24 H24A 109.3 . . ?
C23 C24 H24A 109.3 . . ?
C25 C24 H24B 109.3 . . ?
C23 C24 H24B 109.3 . . ?
H24A C24 H24B 108.0 . . ?
C24 C25 C20 111.7(3) . . ?
C24 C25 H25A 109.3 . . ?
C20 C25 H25A 109.3 . . ?
C24 C25 H25B 109.3 . . ?
C20 C25 H25B 109.3 . . ?
H25A C25 H25B 107.9 . . ?
N2 C26 C27 112.0(2) . . ?
N2 C26 C31 109.4(2) . . ?
C27 C26 C31 110.3(2) . . ?
N2 C26 H26 108.3 . . ?
C27 C26 H26 108.3 . . ?
C31 C26 H26 108.3 . . ?
C26 C27 C28 111.9(3) . . ?
C26 C27 H27A 109.2 . . ?
C28 C27 H27A 109.2 . . ?
C26 C27 H27B 109.2 . . ?
C28 C27 H27B 109.2 . . ?
H27A C27 H27B 107.9 . . ?
C29 C28 C27 111.8(3) . . ?
C29 C28 H28A 109.3 . . ?
C27 C28 H28A 109.3 . . ?
C29 C28 H28B 109.3 . . ?
C27 C28 H28B 109.3 . . ?
H28A C28 H28B 107.9 . . ?
C28 C29 C30 110.4(3) . . ?
C28 C29 H29A 109.6 . . ?
C30 C29 H29A 109.6 . . ?
C28 C29 H29B 109.6 . . ?
C30 C29 H29B 109.6 . . ?
H29A C29 H29B 108.1 . . ?
C29 C30 C31 111.0(3) . . ?
C29 C30 H30A 109.4 . . ?
C31 C30 H30A 109.4 . . ?
C29 C30 H30B 109.4 . . ?
C31 C30 H30B 109.4 . . ?
H30A C30 H30B 108.0 . . ?
C30 C31 C26 111.7(3) . . ?
C30 C31 H31A 109.3 . . ?
C26 C31 H31A 109.3 . . ?
C30 C31 H31B 109.3 . . ?
C26 C31 H31B 109.3 . . ?
H31A C31 H31B 107.9 . . ?
C40 C39 C38 120.5(4) . . ?
C40 C39 H39 119.7 . . ?
C38 C39 H39 119.7 . . ?
C38 C40 C39 117.1(4) 3_666 . ?
C38 C40 H40 121.4 3_666 . ?
C39 C40 H40 121.4 . . ?
C40 C38 C39 122.3(4) 3_666 . ?
C40 C38 H38 118.9 3_666 . ?
C39 C38 H38 118.9 . . ?
C37 C36 C35 121.0(5) . . ?
C37 C36 H36 119.5 . . ?
C35 C36 H36 119.5 . . ?
C36 C37 C32 119.0(4) . . ?
C36 C37 H37 120.5 . . ?
C32 C37 H37 120.5 . . ?
C33 C32 C37 120.0(4) . . ?
C33 C32 H32 120.0 . . ?
C37 C32 H32 120.0 . . ?
C34 C33 C32 120.5(5) . . ?
C34 C33 H33 119.7 . . ?
C32 C33 H33 119.7 . . ?
C33 C34 C35 120.3(5) . . ?
C33 C34 H34 119.8 . . ?
C35 C34 H34 119.8 . . ?
C34 C35 C36 119.2(5) . . ?
C34 C35 H35 120.4 . . ?
C36 C35 H35 120.4 . . ?
N2 B1 N1 82.1(2) . . ?
N2 B1 Cl2 117.0(2) . . ?
N1 B1 Cl2 114.5(2) . . ?
N2 B1 Cl1 113.7(2) . . ?
N1 B1 Cl1 116.5(2) . . ?
Cl2 B1 Cl1 110.62(19) . . ?
C1 N1 C20 130.6(2) . . ?
C1 N1 B1 88.5(2) . . ?
C20 N1 B1 140.8(2) . . ?
C1 N2 C26 130.7(2) . . ?
C1 N2 B1 88.8(2) . . ?
C26 N2 B1 140.6(2) . . ?

loop_
_geom_bond_atom_site_label_1
_geom_bond_atom_site_label_2
_geom_bond_distance
_geom_bond_site_symmetry_2
_geom_bond_publ_flag
C1 N2 1.333(3) . ?
C1 N1 1.338(3) . ?
C1 C2 1.479(4) . ?
C2 C7 1.427(4) . ?
C2 C3 1.431(4) . ?
C3 C4 1.390(4) . ?
C3 C8 1.558(4) . ?
C4 C5 1.380(4) . ?
C4 H4 0.9300 . ?
C5 C6 1.374(4) . ?
C5 C12 1.533(4) . ?
C6 C7 1.389(4) . ?
C6 H6 0.9300 . ?
C7 C16 1.558(4) . ?
C8 C9 1.525(5) . ?
C8 C10 1.533(4) . ?
C8 C11 1.557(4) . ?
C9 H9A 0.9600 . ?
C9 H9B 0.9600 . ?
C9 H9C 0.9600 . ?
C10 H10A 0.9600 . ?
C10 H10B 0.9600 . ?
C10 H10C 0.9600 . ?
C11 H11A 0.9600 . ?
C11 H11B 0.9600 . ?
C11 H11C 0.9600 . ?
C12 C13 1.513(4) . ?
C12 C14 1.521(5) . ?
C12 C15 1.537(5) . ?
C13 H13A 0.9600 . ?
C13 H13B 0.9600 . ?
C13 H13C 0.9600 . ?
C14 H14A 0.9600 . ?
C14 H14B 0.9600 . ?
C14 H14C 0.9600 . ?
C15 H15A 0.9600 . ?
C15 H15B 0.9600 . ?
C15 H15C 0.9600 . ?
C16 C17 1.523(4) . ?
C16 C18 1.541(4) . ?
C16 C19 1.548(4) . ?
C17 H17A 0.9600 . ?
C17 H17B 0.9600 . ?
C17 H17C 0.9600 . ?
C18 H18A 0.9600 . ?
C18 H18B 0.9600 . ?
C18 H18C 0.9600 . ?
C19 H19A 0.9600 . ?
C19 H19B 0.9600 . ?
C19 H19C 0.9600 . ?
C20 N1 1.456(4) . ?
C20 C21 1.526(4) . ?
C20 C25 1.534(4) . ?
C20 H20 0.9800 . ?
C21 C22 1.521(4) . ?
C21 H21A 0.9700 . ?
C21 H21B 0.9700 . ?
C22 C23 1.511(4) . ?
C22 H22A 0.9700 . ?
C22 H22B 0.9700 . ?
C23 C24 1.519(4) . ?
C23 H23A 0.9700 . ?
C23 H23B 0.9700 . ?
C24 C25 1.513(4) . ?
C24 H24A 0.9700 . ?
C24 H24B 0.9700 . ?
C25 H25A 0.9700 . ?
C25 H25B 0.9700 . ?
C26 N2 1.463(4) . ?
C26 C27 1.520(4) . ?
C26 C31 1.521(4) . ?
C26 H26 0.9800 . ?
C27 C28 1.527(4) . ?
C27 H27A 0.9700 . ?
C27 H27B 0.9700 . ?
C28 C29 1.510(5) . ?
C28 H28A 0.9700 . ?
C28 H28B 0.9700 . ?
C29 C30 1.515(4) . ?
C29 H29A 0.9700 . ?
C29 H29B 0.9700 . ?
C30 C31 1.519(4) . ?
C30 H30A 0.9700 . ?
C30 H30B 0.9700 . ?
C31 H31A 0.9700 . ?
C31 H31B 0.9700 . ?
C39 C40 1.319(5) . ?
C39 C38 1.374(6) . ?
C39 H39 0.9300 . ?
C40 C38 1.299(5) 3_666 ?
C40 H40 0.9300 . ?
C38 C40 1.299(5) 3_666 ?
C38 H38 0.9300 . ?
C36 C37 1.308(8) . ?
C36 C35 1.344(8) . ?
C36 H36 0.9300 . ?
C37 C32 1.347(7) . ?
C37 H37 0.9300 . ?
C32 C33 1.327(7) . ?
C32 H32 0.9300 . ?
C33 C34 1.308(8) . ?
C33 H33 0.9300 . ?
C34 C35 1.328(8) . ?
C34 H34 0.9300 . ?
C35 H35 0.9300 . ?
B1 N2 1.564(4) . ?
B1 N1 1.565(4) . ?
B1 Cl2 1.832(4) . ?
B1 Cl1 1.832(4) . ?

loop_
_geom_torsion_atom_site_label_1
_geom_torsion_atom_site_label_2
_geom_torsion_atom_site_label_3
_geom_torsion_atom_site_label_4
_geom_torsion
_geom_torsion_site_symmetry_1
_geom_torsion_site_symmetry_2
_geom_torsion_site_symmetry_3
_geom_torsion_site_symmetry_4
_geom_torsion_publ_flag
N2 C1 C2 C7 80.8(3) . . . . ?
N1 C1 C2 C7 -98.2(3) . . . . ?
N2 C1 C2 C3 -98.2(3) . . . . ?
N1 C1 C2 C3 82.8(4) . . . . ?
C7 C2 C3 C4 -0.2(4) . . . . ?
C1 C2 C3 C4 178.7(3) . . . . ?
C7 C2 C3 C8 179.4(3) . . . . ?
C1 C2 C3 C8 -1.6(4) . . . . ?
C2 C3 C4 C5 -2.9(4) . . . . ?
C8 C3 C4 C5 177.5(3) . . . . ?
C3 C4 C5 C6 3.6(4) . . . . ?
C3 C4 C5 C12 -177.0(3) . . . . ?
C4 C5 C6 C7 -1.3(4) . . . . ?
C12 C5 C6 C7 179.3(3) . . . . ?
C5 C6 C7 C2 -1.5(4) . . . . ?
C5 C6 C7 C16 179.6(2) . . . . ?
C3 C2 C7 C6 2.3(4) . . . . ?
C1 C2 C7 C6 -176.7(2) . . . . ?
C3 C2 C7 C16 -179.1(2) . . . . ?
C1 C2 C7 C16 2.0(4) . . . . ?
C4 C3 C8 C9 -175.8(3) . . . . ?
C2 C3 C8 C9 4.6(4) . . . . ?
C4 C3 C8 C10 62.6(3) . . . . ?
C2 C3 C8 C10 -117.0(3) . . . . ?
C4 C3 C8 C11 -55.7(3) . . . . ?
C2 C3 C8 C11 124.7(3) . . . . ?
C6 C5 C12 C13 105.9(3) . . . . ?
C4 C5 C12 C13 -73.5(4) . . . . ?
C6 C5 C12 C14 -132.3(3) . . . . ?
C4 C5 C12 C14 48.4(4) . . . . ?
C6 C5 C12 C15 -13.4(4) . . . . ?
C4 C5 C12 C15 167.2(3) . . . . ?
C6 C7 C16 C17 -177.9(2) . . . . ?
C2 C7 C16 C17 3.4(4) . . . . ?
C6 C7 C16 C18 60.8(3) . . . . ?
C2 C7 C16 C18 -117.9(3) . . . . ?
C6 C7 C16 C19 -57.1(3) . . . . ?
C2 C7 C16 C19 124.2(3) . . . . ?
N1 C20 C21 C22 176.4(2) . . . . ?
C25 C20 C21 C22 55.3(3) . . . . ?
C20 C21 C22 C23 -55.9(4) . . . . ?
C21 C22 C23 C24 54.7(4) . . . . ?
C22 C23 C24 C25 -55.1(4) . . . . ?
C23 C24 C25 C20 56.3(4) . . . . ?
N1 C20 C25 C24 -179.0(2) . . . . ?
C21 C20 C25 C24 -55.7(3) . . . . ?
N2 C26 C27 C28 175.8(3) . . . . ?
C31 C26 C27 C28 53.7(4) . . . . ?
C26 C27 C28 C29 -54.7(4) . . . . ?
C27 C28 C29 C30 55.6(4) . . . . ?
C28 C29 C30 C31 -56.7(4) . . . . ?
C29 C30 C31 C26 57.2(4) . . . . ?
N2 C26 C31 C30 -178.8(2) . . . . ?
C27 C26 C31 C30 -55.2(3) . . . . ?
C38 C39 C40 C38 -3.4(10) . . . 3_666 ?
C40 C39 C38 C40 3.6(11) . . . 3_666 ?
C35 C36 C37 C32 -1.7(7) . . . . ?
C36 C37 C32 C33 2.0(7) . . . . ?
C37 C32 C33 C34 -1.3(8) . . . . ?
C32 C33 C34 C35 0.3(8) . . . . ?
C33 C34 C35 C36 0.0(8) . . . . ?
C37 C36 C35 C34 0.7(8) . . . . ?
N2 C1 N1 C20 176.1(2) . . . . ?
C2 C1 N1 C20 -4.7(4) . . . . ?
N2 C1 N1 B1 0.2(2) . . . . ?
C2 C1 N1 B1 179.4(3) . . . . ?
C21 C20 N1 C1 91.9(3) . . . . ?
C25 C20 N1 C1 -146.6(3) . . . . ?
C21 C20 N1 B1 -94.6(4) . . . . ?
C25 C20 N1 B1 26.9(4) . . . . ?
N2 B1 N1 C1 -0.16(19) . . . . ?
Cl2 B1 N1 C1 -116.3(2) . . . . ?
Cl1 B1 N1 C1 112.4(2) . . . . ?
N2 B1 N1 C20 -175.3(3) . . . . ?
Cl2 B1 N1 C20 68.6(4) . . . . ?
Cl1 B1 N1 C20 -62.7(4) . . . . ?
N1 C1 N2 C26 178.8(2) . . . . ?
C2 C1 N2 C26 -0.4(4) . . . . ?
N1 C1 N2 B1 -0.2(2) . . . . ?
C2 C1 N2 B1 -179.4(3) . . . . ?
C27 C26 N2 C1 92.0(3) . . . . ?
C31 C26 N2 C1 -145.3(3) . . . . ?
C27 C26 N2 B1 -89.6(4) . . . . ?
C31 C26 N2 B1 33.0(4) . . . . ?
N1 B1 N2 C1 0.16(19) . . . . ?
Cl2 B1 N2 C1 113.7(2) . . . . ?
Cl1 B1 N2 C1 -115.4(2) . . . . ?
N1 B1 N2 C26 -178.6(3) . . . . ?
Cl2 B1 N2 C26 -65.1(4) . . . . ?
Cl1 B1 N2 C26 65.9(4) . . . . ?
